data_7236652
loop_
_publ_author_name
'Ju, Dianxing'
'Zhao, Tianyu'
'Yangyang, Dang'
'Zhang, Guodong'
'Hu, Xiaobo'
'Cui, Deliang'
'Tao, Xutang'

_publ_section_title
;
 Gas induced conversion of hybrid perovskite single crystal to single
 crystal for great enhancement of their photoelectric properties
;
_journal_issue 41
_journal_name_full 'Journal of Materials Chemistry A'
_journal_page_first 21919
_journal_paper_doi 10.1039/C7TA07413A
_journal_volume 5
_journal_year 2017
_chemical_formula_sum 'C2 H6 I3 N Pb'
_chemical_formula_weight 631.93
_space_group_IT_number 194
_space_group_name_Hall '-P 6c 2c'
_space_group_name_H-M_alt 'P 63/m m c'
_symmetry_cell_setting hexagonal
_symmetry_space_group_name_H-M 'P 63/m m c'
_atom_sites_solution_hydrogens none
_atom_sites_solution_primary direct
_atom_sites_solution_secondary difmap
_audit_creation_method SHELXL-97
_audit_update_record
;
2017-08-22 deposited with the CCDC.
2017-09-28 downloaded from the CCDC.
;
_cell_angle_alpha 90.00
_cell_angle_beta 90.00
_cell_angle_gamma 120.00
_cell_formula_units_Z 2
_cell_length_a 8.778(2)
_cell_length_b 8.778(2)
_cell_length_c 8.212(2)
_cell_measurement_reflns_used 1559
_cell_measurement_temperature 273(2)
_cell_measurement_theta_max 26.48
_cell_measurement_theta_min 2.68
_cell_volume 548.0(2)
_computing_cell_refinement 'Bruker SAINT'
_computing_data_collection 'Bruker APEX2'
_computing_data_reduction 'Bruker SAINT'
_computing_structure_refinement 'SHELXL-97 (Sheldrick, 1997)'
_computing_structure_solution 'SHELXS-97 (Sheldrick, 1990)'
_diffrn_ambient_temperature 273(2)
_diffrn_measured_fraction_theta_full 0.996
_diffrn_measured_fraction_theta_max 0.996
_diffrn_measurement_device_type 'Bruker APEX-II CCD'
_diffrn_radiation_monochromator graphite
_diffrn_radiation_source 'fine-focus sealed tube'
_diffrn_radiation_type MoK\a
_diffrn_radiation_wavelength 0.71073
_diffrn_reflns_av_R_equivalents 0.0621
_diffrn_reflns_av_sigmaI/netI 0.0293
_diffrn_reflns_limit_h_max 10
_diffrn_reflns_limit_h_min -10
_diffrn_reflns_limit_k_max 10
_diffrn_reflns_limit_k_min -10
_diffrn_reflns_limit_l_max 8
_diffrn_reflns_limit_l_min -10
_diffrn_reflns_number 2833
_diffrn_reflns_theta_full 25.99
_diffrn_reflns_theta_max 25.99
_diffrn_reflns_theta_min 2.68
_exptl_absorpt_coefficient_mu 23.771
_exptl_absorpt_correction_T_max 0.093
_exptl_absorpt_correction_T_min 0.072
_exptl_absorpt_correction_type multi-scan
_exptl_absorpt_process_details sadabs
_exptl_crystal_colour yellow
_exptl_crystal_density_diffrn 3.830
_exptl_crystal_density_method 'not measured'
_exptl_crystal_description block
_exptl_crystal_F_000 520
_exptl_crystal_size_max 0.6
_exptl_crystal_size_mid 0.1
_exptl_crystal_size_min 0.1
_refine_diff_density_max 3.258
_refine_diff_density_min -1.205
_refine_diff_density_rms 0.289
_refine_ls_extinction_coef 0.024(3)
_refine_ls_extinction_expression Fc^*^=kFc[1+0.001xFc^2^\l^3^/sin(2\q)]^-1/4^
_refine_ls_extinction_method SHELXL
_refine_ls_goodness_of_fit_ref 1.086
_refine_ls_hydrogen_treatment constr
_refine_ls_matrix_type full
_refine_ls_number_parameters 15
_refine_ls_number_reflns 233
_refine_ls_number_restraints 0
_refine_ls_restrained_S_all 1.086
_refine_ls_R_factor_all 0.0451
_refine_ls_R_factor_gt 0.0441
_refine_ls_shift/su_max 0.000
_refine_ls_shift/su_mean 0.000
_refine_ls_structure_factor_coef Fsqd
_refine_ls_weighting_details 'calc w=1/[\s^2^(Fo^2^)+(0.0863P)^2^+1.1140P] where P=(Fo^2^+2Fc^2^)/3'
_refine_ls_weighting_scheme calc
_refine_ls_wR_factor_gt 0.1142
_refine_ls_wR_factor_ref 0.1155
_reflns_number_gt 218
_reflns_number_total 233
_reflns_threshold_expression >2sigma(I)
_cod_data_source_file c7ta07413a2.cif
_cod_data_source_block x1_CCDC1
_cod_depositor_comments
;
The following automatic conversions were performed:

data item '_symmetry_cell_setting' value 'Hexagonal' was changed to
'hexagonal' in accordance with the
/home/saulius/struct/COD-crude-data/automatic-downloads/DataCite-retrospective/RSC/depositions/lib/dictionaries/cif_core.dic
dictionary named 'cif_core.dic' version 2.4.2 last updated on
2011-04-26.

Automatic conversion script
Id: cif_fix_values 6909 2019-04-08 15:41:33Z antanas 
;
_cod_original_cell_volume 547.9(2)
_cod_original_sg_symbol_H-M P63/mmc
_cod_database_code 7236652

loop_
_symmetry_equiv_pos_as_xyz
'x, y, z'
'-y, x-y, z'
'-x+y, -x, z'
'-x, -y, z+1/2'
'y, -x+y, z+1/2'
'x-y, x, z+1/2'
'y, x, -z'
'x-y, -y, -z'
'-x, -x+y, -z'
'-y, -x, -z+1/2'
'-x+y, y, -z+1/2'
'x, x-y, -z+1/2'
'-x, -y, -z'
'y, -x+y, -z'
'x-y, x, -z'
'x, y, -z-1/2'
'-y, x-y, -z-1/2'
'-x+y, -x, -z-1/2'
'-y, -x, z'
'-x+y, y, z'
'x, x-y, z'
'y, x, z-1/2'
'x-y, -y, z-1/2'
'-x, -x+y, z-1/2'

loop_
_atom_site_label
_atom_site_type_symbol
_atom_site_fract_x
_atom_site_fract_y
_atom_site_fract_z
_atom_site_U_iso_or_equiv
_atom_site_adp_type
_atom_site_occupancy
_atom_site_symmetry_multiplicity
_atom_site_calc_flag
_atom_site_refinement_flags
Pb01 Pb 1.0000 1.0000 0.5000 0.0432(6) Uani 1 12 d S
I002 I 0.83577(6) 0.67154(12) 0.2500 0.0809(8) Uani 1 4 d S
C1 C 0.6667 0.3333 0.888(7) 0.19(3) Uani 1 6 d S
N1 N 0.620(4) 0.240(9) 0.7500 0.17(6) Uani 0.33 4 d SP

loop_
_atom_site_aniso_label
_atom_site_aniso_U_11
_atom_site_aniso_U_22
_atom_site_aniso_U_33
_atom_site_aniso_U_23
_atom_site_aniso_U_13
_atom_site_aniso_U_12
Pb01 0.0388(7) 0.0388(7) 0.0521(9) 0.000 0.000 0.0194(3)
I002 0.0927(10) 0.0326(8) 0.0973(13) 0.000 0.000 0.0163(4)
C1 0.23(5) 0.23(5) 0.10(3) 0.000 0.000 0.11(2)
N1 0.12(4) 0.03(3) 0.33(18) 0.000 0.000 0.016(13)

loop_
_atom_type_symbol
_atom_type_description
_atom_type_scat_dispersion_real
_atom_type_scat_dispersion_imag
_atom_type_scat_source
C C 0.0033 0.0016 'International Tables Vol C Tables 4.2.6.8 and 6.1.1.4'
H H 0.0000 0.0000 'International Tables Vol C Tables 4.2.6.8 and 6.1.1.4'
N N 0.0061 0.0033 'International Tables Vol C Tables 4.2.6.8 and 6.1.1.4'
I I -0.4742 1.8119 'International Tables Vol C Tables 4.2.6.8 and 6.1.1.4'
Pb Pb -3.3944 10.1111 'International Tables Vol C Tables 4.2.6.8 and 6.1.1.4'

loop_
_geom_angle_atom_site_label_1
_geom_angle_atom_site_label_2
_geom_angle_atom_site_label_3
_geom_angle
_geom_angle_site_symmetry_1
_geom_angle_site_symmetry_3
I002 Pb01 I002 96.03(2) 3_675 14_566
I002 Pb01 I002 180.0 3_675 15_656
I002 Pb01 I002 83.97(2) 14_566 15_656
I002 Pb01 I002 83.97(2) 3_675 .
I002 Pb01 I002 96.03(2) 14_566 .
I002 Pb01 I002 96.03(2) 15_656 .
I002 Pb01 I002 83.97(2) 3_675 2_765
I002 Pb01 I002 180.0 14_566 2_765
I002 Pb01 I002 96.03(2) 15_656 2_765
I002 Pb01 I002 83.97(2) . 2_765
I002 Pb01 I002 96.03(2) 3_675 13_776
I002 Pb01 I002 83.97(2) 14_566 13_776
I002 Pb01 I002 83.97(2) 15_656 13_776
I002 Pb01 I002 180.0 . 13_776
I002 Pb01 I002 96.03(2) 2_765 13_776
Pb01 I002 Pb01 78.85(3) 4_774 .
N1 C1 N1 54(5) 2_655 3_665
N1 C1 N1 54(5) 2_655 .
N1 C1 N1 54(5) 3_665 .
N1 N1 N1 60.000(1) 2_655 3_665
N1 N1 C1 63(2) 2_655 16_557
N1 N1 C1 63(2) 3_665 16_557
N1 N1 C1 63(2) 2_655 .
N1 N1 C1 63(2) 3_665 .
C1 N1 C1 116(6) 16_557 .

loop_
_geom_bond_atom_site_label_1
_geom_bond_atom_site_label_2
_geom_bond_distance
_geom_bond_site_symmetry_2
Pb01 I002 3.2325(9) 3_675
Pb01 I002 3.2325(9) 14_566
Pb01 I002 3.2325(9) 15_656
Pb01 I002 3.2325(9) .
Pb01 I002 3.2325(9) 2_765
Pb01 I002 3.2325(9) 13_776
I002 Pb01 3.2325(9) 4_774
C1 N1 1.34(6) 2_655
C1 N1 1.34(6) 3_665
C1 N1 1.34(6) .
N1 N1 1.23(11) 2_655
N1 N1 1.23(11) 3_665
N1 C1 1.34(6) 16_557
